data_4064556
loop_
_publ_author_name
'Monakhov, Kirill Yu.'
'Zessin, Thomas'
'Linti, Gerald'

_publ_section_title
;
 Molecular Assemblies Based on Cp*BiX2Units (X = Cl, Br, I): An
 Experimental and Computational Study
;
_journal_issue 10
_journal_name_full Organometallics
_journal_page_first 2844
_journal_paper_doi 10.1021/om200169d
_journal_volume 30
_journal_year 2011
_chemical_formula_sum 'C10 H15 Bi I2'
_chemical_formula_weight 598.00
_space_group_IT_number 19
_symmetry_cell_setting orthorhombic
_symmetry_Int_Tables_number 19
_symmetry_space_group_name_Hall 'P 2ac 2ab'
_symmetry_space_group_name_H-M 'P 21 21 21'
_atom_sites_solution_hydrogens geom
_atom_sites_solution_primary direct
_atom_sites_solution_secondary difmap
_audit_creation_method SHELXL-97
_cell_angle_alpha 90.00
_cell_angle_beta 90.00
_cell_angle_gamma 90.00
_cell_formula_units_Z 4
_cell_length_a 8.4364(17)
_cell_length_b 9.860(2)
_cell_length_c 16.956(3)
_cell_measurement_temperature 200(2)
_cell_volume 1410.4(5)
_computing_cell_refinement STOE
_computing_data_collection STOE
_computing_data_reduction STOE
_computing_molecular_graphics Diamond
_computing_publication_material SHElXTL
_computing_structure_refinement 'SHELXL-97 (Sheldrick, 1997)'
_computing_structure_solution 'SHELXS-97 (Sheldrick, 1990)'
_diffrn_ambient_temperature 200(2)
_diffrn_measured_fraction_theta_full 0.980
_diffrn_measured_fraction_theta_max 0.980
_diffrn_measurement_device_type 'STOE IPDS I'
_diffrn_measurement_method 'image plate'
_diffrn_radiation_monochromator graphite
_diffrn_radiation_probe x-ray
_diffrn_radiation_type MoK\a
_diffrn_radiation_wavelength 0.71073
_diffrn_reflns_av_R_equivalents 0.1226
_diffrn_reflns_av_sigmaI/netI 0.1332
_diffrn_reflns_limit_h_max 10
_diffrn_reflns_limit_h_min -10
_diffrn_reflns_limit_k_max 12
_diffrn_reflns_limit_k_min -12
_diffrn_reflns_limit_l_max 22
_diffrn_reflns_limit_l_min -22
_diffrn_reflns_number 13516
_diffrn_reflns_theta_full 27.93
_diffrn_reflns_theta_max 27.93
_diffrn_reflns_theta_min 2.39
_diffrn_source 'fine-focus sealed tube'
_exptl_absorpt_coefficient_mu 16.841
_exptl_absorpt_correction_T_max 0.5206
_exptl_absorpt_correction_T_min 0.3344
_exptl_absorpt_correction_type numerical
_exptl_crystal_colour red
_exptl_crystal_density_diffrn 2.816
_exptl_crystal_density_method 'not measured'
_exptl_crystal_description columns
_exptl_crystal_F_000 1056
_exptl_crystal_size_max 0.372
_exptl_crystal_size_mid 0.046
_exptl_crystal_size_min 0.046
_refine_diff_density_max 1.333
_refine_diff_density_min -2.809
_refine_diff_density_rms 0.244
_refine_ls_abs_structure_details 'Flack H D (1983), Acta Cryst. A39, 876-881'
_refine_ls_abs_structure_Flack 0.800(9)
_refine_ls_extinction_method none
_refine_ls_goodness_of_fit_ref 0.802
_refine_ls_hydrogen_treatment constr
_refine_ls_matrix_type full
_refine_ls_number_parameters 119
_refine_ls_number_reflns 3286
_refine_ls_number_restraints 6
_refine_ls_restrained_S_all 0.802
_refine_ls_R_factor_all 0.0707
_refine_ls_R_factor_gt 0.0382
_refine_ls_shift/su_max 0.001
_refine_ls_shift/su_mean 0.000
_refine_ls_structure_factor_coef Fsqd
_refine_ls_weighting_details 'calc w=1/[\s^2^(Fo^2^)+(0.0286P)^2^+0.0000P] where P=(Fo^2^+2Fc^2^)/3'
_refine_ls_weighting_scheme calc
_refine_ls_wR_factor_gt 0.0738
_refine_ls_wR_factor_ref 0.0790
_reflns_number_gt 2090
_reflns_number_total 3286
_reflns_threshold_expression >2sigma(I)
_cod_data_source_file om200169d_si_001.cif
_cod_data_source_block km36a_comp_4
_cod_depositor_comments
;
The following automatic conversions were performed:

'_exptl_absorpt_correction_type' value 'Numerical' changed to
'numerical' according to
/home/saulius/struct/CIF-dictionaries/cif_core.dic dictionary named
'cif_core.dic' version 2.4.1 from 2010-06-29.

Automatic conversion script
Id: cif_fix_values 1715 2011-07-08 13:25:40Z adriana 
;
_cod_database_code 4064556

loop_
_symmetry_equiv_pos_as_xyz
'x, y, z'
'-x+1/2, -y, z+1/2'
'-x, y+1/2, -z+1/2'
'x+1/2, -y+1/2, -z'

loop_
_atom_site_label
_atom_site_type_symbol
_atom_site_fract_x
_atom_site_fract_y
_atom_site_fract_z
_atom_site_U_iso_or_equiv
_atom_site_adp_type
_atom_site_occupancy
_atom_site_symmetry_multiplicity
_atom_site_calc_flag
_atom_site_refinement_flags
Bi1 Bi 0.31643(7) 0.82926(5) 0.06485(3) 0.02926(14) Uani 1 1 d .
I1 I 0.06770(14) 0.62273(10) 0.10890(5) 0.0415(3) Uani 1 1 d .
I2 I 0.56860(11) 0.56730(7) 0.06121(6) 0.0328(2) Uani 1 1 d .
C1 C 0.394(2) 1.0808(12) 0.1082(8) 0.042(5) Uani 1 1 d .
C2 C 0.5280(17) 1.0092(14) 0.1291(9) 0.033(4) Uani 1 1 d U
C3 C 0.487(2) 0.9151(15) 0.1890(8) 0.044(4) Uani 1 1 d U
C4 C 0.323(2) 0.9324(12) 0.2021(8) 0.038(4) Uani 1 1 d .
C5 C 0.2644(19) 1.0343(14) 0.1509(9) 0.038(4) Uani 1 1 d .
C6 C 0.386(4) 1.1908(16) 0.0456(10) 0.111(11) Uani 1 1 d .
H6A H 0.4164 1.2779 0.0688 0.167 Uiso 1 1 calc R
H6B H 0.2770 1.1971 0.0253 0.167 Uiso 1 1 calc R
H6C H 0.4578 1.1683 0.0023 0.167 Uiso 1 1 calc R
C7 C 0.697(3) 1.025(2) 0.1021(11) 0.081(6) Uani 1 1 d .
H7A H 0.7491 1.0964 0.1332 0.122 Uiso 1 1 calc R
H7B H 0.6990 1.0506 0.0462 0.122 Uiso 1 1 calc R
H7C H 0.7540 0.9395 0.1093 0.122 Uiso 1 1 calc R
C8 C 0.593(3) 0.826(2) 0.2354(12) 0.094(8) Uani 1 1 d .
H8A H 0.6407 0.8776 0.2786 0.141 Uiso 1 1 calc R
H8B H 0.6769 0.7903 0.2011 0.141 Uiso 1 1 calc R
H8C H 0.5318 0.7499 0.2571 0.141 Uiso 1 1 calc R
C9 C 0.213(4) 0.863(2) 0.2664(11) 0.127(13) Uani 1 1 d .
H9A H 0.2238 0.9113 0.3167 0.190 Uiso 1 1 calc R
H9B H 0.2446 0.7682 0.2734 0.190 Uiso 1 1 calc R
H9C H 0.1023 0.8670 0.2489 0.190 Uiso 1 1 calc R
C10 C 0.106(2) 1.097(2) 0.1512(12) 0.086(8) Uani 1 1 d .
H10A H 0.1061 1.1764 0.1858 0.129 Uiso 1 1 calc R
H10B H 0.0277 1.0310 0.1705 0.129 Uiso 1 1 calc R
H10C H 0.0776 1.1246 0.0975 0.129 Uiso 1 1 calc R

loop_
_atom_site_aniso_label
_atom_site_aniso_U_11
_atom_site_aniso_U_22
_atom_site_aniso_U_33
_atom_site_aniso_U_23
_atom_site_aniso_U_13
_atom_site_aniso_U_12
Bi1 0.0311(3) 0.0339(2) 0.0227(2) -0.0091(2) 0.0043(3) -0.0091(3)
I1 0.0426(7) 0.0534(5) 0.0286(5) 0.0078(4) -0.0005(5) -0.0226(5)
I2 0.0346(6) 0.0296(4) 0.0343(5) 0.0063(4) 0.0090(5) 0.0020(4)
C1 0.081(15) 0.018(6) 0.029(7) 0.000(6) -0.004(9) -0.018(7)
C2 0.017(9) 0.041(8) 0.040(8) -0.020(7) -0.010(7) -0.015(6)
C3 0.061(13) 0.049(9) 0.023(7) -0.028(7) -0.024(7) 0.022(8)
C4 0.055(12) 0.029(7) 0.030(7) -0.010(6) -0.002(9) -0.015(9)
C5 0.031(11) 0.043(9) 0.041(9) -0.029(7) -0.004(7) 0.001(7)
C6 0.23(3) 0.048(10) 0.051(12) -0.003(8) -0.052(15) -0.041(14)
C7 0.050(14) 0.121(15) 0.072(12) -0.051(12) 0.009(12) -0.007(13)
C8 0.12(2) 0.089(13) 0.072(13) -0.019(12) -0.061(15) 0.039(15)
C9 0.21(3) 0.122(18) 0.044(10) -0.035(12) 0.058(16) -0.11(2)
C10 0.034(14) 0.130(18) 0.095(15) -0.080(15) -0.016(11) 0.022(11)

loop_
_atom_type_symbol
_atom_type_description
_atom_type_scat_dispersion_real
_atom_type_scat_dispersion_imag
_atom_type_scat_source
C C 0.0033 0.0016 'International Tables Vol C Tables 4.2.6.8 and 6.1.1.4'
H H 0.0000 0.0000 'International Tables Vol C Tables 4.2.6.8 and 6.1.1.4'
I I -0.4742 1.8119 'International Tables Vol C Tables 4.2.6.8 and 6.1.1.4'
Bi Bi -4.1077 10.2566 'International Tables Vol C Tables 4.2.6.8 and 6.1.1.4'

loop_
_geom_angle_atom_site_label_1
_geom_angle_atom_site_label_2
_geom_angle_atom_site_label_3
_geom_angle
_geom_angle_site_symmetry_1
_geom_angle_site_symmetry_3
C5 Bi1 C4 32.4(5) . .
C5 Bi1 C1 30.8(5) . .
C4 Bi1 C1 50.9(4) . .
C5 Bi1 C3 52.4(5) . .
C4 Bi1 C3 31.1(5) . .
C1 Bi1 C3 50.2(5) . .
C5 Bi1 C2 50.7(5) . .
C4 Bi1 C2 50.4(5) . .
C1 Bi1 C2 29.5(5) . .
C3 Bi1 C2 30.3(5) . .
C5 Bi1 I1 106.0(4) . .
C4 Bi1 I1 93.4(4) . .
C1 Bi1 I1 136.8(4) . .
C3 Bi1 I1 113.0(4) . .
C2 Bi1 I1 142.3(3) . .
C5 Bi1 I2 91.0(4) . 4_465
C4 Bi1 I2 120.4(4) . 4_465
C1 Bi1 I2 92.8(3) . 4_465
C3 Bi1 I2 141.5(3) . 4_465
C2 Bi1 I2 119.4(3) . 4_465
I1 Bi1 I2 85.70(3) . 4_465
C5 Bi1 I2 137.5(4) . .
C4 Bi1 I2 108.1(4) . .
C1 Bi1 I2 124.5(4) . .
C3 Bi1 I2 85.3(3) . .
C2 Bi1 I2 95.3(3) . .
I1 Bi1 I2 85.74(3) . .
I2 Bi1 I2 131.097(18) 4_465 .
Bi1 I2 Bi1 100.60(2) 4_565 .
C2 C1 C5 110.0(12) . .
C2 C1 C6 125.6(17) . .
C5 C1 C6 124.4(18) . .
C2 C1 Bi1 78.2(7) . .
C5 C1 Bi1 69.2(7) . .
C6 C1 Bi1 117.4(9) . .
C1 C2 C3 108.5(14) . .
C1 C2 C7 130.2(16) . .
C3 C2 C7 121.2(16) . .
C1 C2 Bi1 72.3(7) . .
C3 C2 Bi1 72.7(7) . .
C7 C2 Bi1 124.3(9) . .
C4 C3 C2 105.8(13) . .
C4 C3 C8 125.5(18) . .
C2 C3 C8 128.4(19) . .
C4 C3 Bi1 68.7(8) . .
C2 C3 Bi1 77.0(7) . .
C8 C3 Bi1 123.5(10) . .
C3 C4 C5 109.5(14) . .
C3 C4 C9 129.1(18) . .
C5 C4 C9 121(2) . .
C3 C4 Bi1 80.2(8) . .
C5 C4 Bi1 73.4(7) . .
C9 C4 Bi1 116.3(10) . .
C1 C5 C4 106.1(15) . .
C1 C5 C10 125.3(17) . .
C4 C5 C10 127.8(19) . .
C1 C5 Bi1 80.0(8) . .
C4 C5 Bi1 74.1(7) . .
C10 C5 Bi1 119.5(10) . .

loop_
_geom_bond_atom_site_label_1
_geom_bond_atom_site_label_2
_geom_bond_distance
_geom_bond_site_symmetry_2
Bi1 C5 2.531(12) .
Bi1 C4 2.541(12) .
Bi1 C1 2.668(11) .
Bi1 C3 2.687(13) .
Bi1 C2 2.742(12) .
Bi1 I1 3.0179(11) .
Bi1 I2 3.1592(12) 4_465
Bi1 I2 3.3468(11) .
I2 Bi1 3.1592(12) 4_565
C1 C2 1.38(2) .
C1 C5 1.39(2) .
C1 C6 1.52(2) .
C2 C3 1.42(2) .
C2 C7 1.51(3) .
C3 C4 1.41(2) .
C3 C8 1.48(2) .
C4 C5 1.42(2) .
C4 C9 1.59(2) .
C5 C10 1.47(2) .
